data_4340583
loop_
_publ_author_name
'Filatre-Furcate, Agathe'
'Bellec, Nathalie'
'Jeannin, Olivier'
'Auban-Senzier, Pascale'
'Fourmigu\'e, Marc'
'Vacher, Antoine'
'Lorcy, Dominique'

_publ_section_title
;
 Radical or not radical: compared structures of metal (m = ni, au)
 bis-dithiolene complexes with a thiazole backbone.
;
_journal_issue 16
_journal_name_full 'Inorganic chemistry'
_journal_page_first 8681
_journal_page_last 8690
_journal_paper_doi 10.1021/ic501293z
_journal_volume 53
_journal_year 2014
_chemical_formula_moiety 'C24 H20 P, C10 H10 N2 Ni S8, 2(C2 H3 N) '
_chemical_formula_sum 'C38 H36 N4 Ni P S8'
_chemical_formula_weight 894.93
_chemical_name_common '[PPh4)[Ni(Et-thiazdt)2]'
_chemical_name_systematic
; 
 ? 
;
_space_group_IT_number 15
_symmetry_cell_setting monoclinic
_symmetry_space_group_name_Hall '-C 2yc'
_symmetry_space_group_name_H-M 'C 1 2/c 1'
_atom_sites_solution_hydrogens geom
_atom_sites_solution_primary direct
_atom_sites_solution_secondary difmap
_audit_creation_method SHELXL-97
_cell_angle_alpha 90.00
_cell_angle_beta 115.314(2)
_cell_angle_gamma 90.00
_cell_formula_units_Z 4
_cell_length_a 26.2864(15)
_cell_length_b 7.1977(4)
_cell_length_c 24.6704(15)
_cell_measurement_reflns_used 7282
_cell_measurement_temperature 150(2)
_cell_measurement_theta_max 27.48
_cell_measurement_theta_min 2.98
_cell_volume 4219.5(4)
_computing_cell_refinement 'Bruker SMART, 2006'
_computing_data_collection 'Bruker SMART, 2006'
_computing_data_reduction 'Bruker SAINT, 2006'
_computing_molecular_graphics 'Ortep-3 for Windows (Farrugia, 1997)'
_computing_publication_material 'WinGX publication routines (Farrugia, 1999)'
_computing_structure_refinement 'SHELXL-97 (Sheldrick, 1997)'
_computing_structure_solution 'SIR97 (Altomare et al., 1999)'
_diffrn_ambient_temperature 150(2)
_diffrn_detector 'CCD plate'
_diffrn_measured_fraction_theta_full 0.998
_diffrn_measured_fraction_theta_max 0.998
_diffrn_measurement_device_type 'APEXII, Bruker-AXS'
_diffrn_measurement_method 'CCD rotation images, thin slices'
_diffrn_radiation_monochromator graphite
_diffrn_radiation_source 'fine-focus sealed tube'
_diffrn_radiation_type MoK\a
_diffrn_radiation_wavelength 0.71073
_diffrn_reflns_av_R_equivalents 0.0373
_diffrn_reflns_av_sigmaI/netI 0.0385
_diffrn_reflns_limit_h_max 31
_diffrn_reflns_limit_h_min -34
_diffrn_reflns_limit_k_max 9
_diffrn_reflns_limit_k_min -6
_diffrn_reflns_limit_l_max 29
_diffrn_reflns_limit_l_min -32
_diffrn_reflns_number 17697
_diffrn_reflns_theta_full 27.49
_diffrn_reflns_theta_max 27.49
_diffrn_reflns_theta_min 1.71
_exptl_absorpt_coefficient_mu 0.927
_exptl_absorpt_correction_T_max 0.920
_exptl_absorpt_correction_T_min 0.793
_exptl_absorpt_correction_type multi-scan
_exptl_absorpt_process_details
;
  [Sheldrick, G.M. (2002). SADABS Bruker AXS Inc., Madison, Wisconsin, USA]
;
_exptl_crystal_colour red
_exptl_crystal_density_diffrn 1.409
_exptl_crystal_density_method 'not measured'
_exptl_crystal_description prism
_exptl_crystal_F_000 1852.0
_exptl_crystal_size_max 0.25
_exptl_crystal_size_mid 0.21
_exptl_crystal_size_min 0.09
_refine_diff_density_max 0.665
_refine_diff_density_min -0.810
_refine_diff_density_rms 0.294
_refine_ls_extinction_method none
_refine_ls_goodness_of_fit_ref 1.195
_refine_ls_hydrogen_treatment constr
_refine_ls_matrix_type full
_refine_ls_number_parameters 239
_refine_ls_number_reflns 4844
_refine_ls_number_restraints 0
_refine_ls_restrained_S_all 1.195
_refine_ls_R_factor_all 0.0540
_refine_ls_R_factor_gt 0.0353
_refine_ls_shift/su_max 0.001
_refine_ls_shift/su_mean 0.000
_refine_ls_structure_factor_coef Fsqd
_refine_ls_weighting_details 'calc w=1/[\s^2^(Fo^2^)+(0.0612P)^2^+1.3993P] where P=(Fo^2^+2Fc^2^)/3'
_refine_ls_weighting_scheme calc
_refine_ls_wR_factor_gt 0.0945
_refine_ls_wR_factor_ref 0.1195
_reflns_number_gt 3932
_reflns_number_total 4844
_reflns_threshold_expression >2sigma(I)
_cod_data_source_file ic501293z_si_001.cif
_cod_data_source_block monoanion
_cod_depositor_comments 'Adding full bibliography for 4340582--4340584.cif.'
_cod_original_sg_symbol_H-M C2/c
_cod_database_code 4340583

loop_
_symmetry_equiv_pos_as_xyz
'x, y, z'
'-x, y, -z+1/2'
'x+1/2, y+1/2, z'
'-x+1/2, y+1/2, -z+1/2'
'-x, -y, -z'
'x, -y, z-1/2'
'-x+1/2, -y+1/2, -z'
'x+1/2, -y+1/2, z-1/2'

loop_
_atom_site_label
_atom_site_type_symbol
_atom_site_fract_x
_atom_site_fract_y
_atom_site_fract_z
_atom_site_U_iso_or_equiv
_atom_site_adp_type
_atom_site_occupancy
_atom_site_symmetry_multiplicity
_atom_site_calc_flag
_atom_site_refinement_flags
C1 C 0.60546(10) 0.2964(3) 0.58234(10) 0.0205(5) Uani 1 1 d .
C2 C 0.56391(10) 0.1716(3) 0.57313(10) 0.0196(5) Uani 1 1 d .
C3 C 0.65924(11) 0.0628(4) 0.64523(12) 0.0294(6) Uani 1 1 d .
C4 C 0.70960(11) 0.3531(4) 0.64264(12) 0.0338(6) Uani 1 1 d .
H4A H 0.7355 0.3169 0.6829 0.041 Uiso 1 1 calc R
H4B H 0.6991 0.4816 0.6440 0.041 Uiso 1 1 calc R
C5 C 0.73919(14) 0.3378(5) 0.60179(17) 0.0532(9) Uani 1 1 d .
H5A H 0.7525 0.2131 0.6029 0.080 Uiso 1 1 calc R
H5B H 0.7705 0.4221 0.6152 0.080 Uiso 1 1 calc R
H5C H 0.7133 0.3687 0.5615 0.080 Uiso 1 1 calc R
C6 C 0.54662(11) 0.2275(4) 0.73410(11) 0.0237(5) Uani 1 1 d .
C7 C 0.60457(12) 0.2155(4) 0.76644(13) 0.0339(6) Uani 1 1 d .
H7 H 0.6202 0.1238 0.7955 0.041 Uiso 1 1 calc R
C8 C 0.63901(13) 0.3404(5) 0.75533(15) 0.0443(8) Uani 1 1 d .
H8 H 0.6779 0.3329 0.7771 0.053 Uiso 1 1 calc R
C9 C 0.61611(15) 0.4752(4) 0.71234(15) 0.0411(8) Uani 1 1 d .
H9 H 0.6395 0.5588 0.7052 0.049 Uiso 1 1 calc R
C10 C 0.55857(15) 0.4877(4) 0.67959(14) 0.0368(7) Uani 1 1 d .
H10 H 0.5434 0.5784 0.6502 0.044 Uiso 1 1 calc R
C11 C 0.52326(12) 0.3649(4) 0.69048(12) 0.0282(6) Uani 1 1 d .
H11 H 0.4844 0.3742 0.6689 0.034 Uiso 1 1 calc R
C12 C 0.46081(11) -0.0697(3) 0.68781(11) 0.0224(5) Uani 1 1 d .
C13 C 0.46349(12) -0.0505(4) 0.63297(12) 0.0264(6) Uani 1 1 d .
H13 H 0.4849 0.0442 0.6274 0.032 Uiso 1 1 calc R
C14 C 0.43430(12) -0.1725(4) 0.58670(12) 0.0334(6) Uani 1 1 d .
H14 H 0.4368 -0.1614 0.5503 0.040 Uiso 1 1 calc R
C15 C 0.40156(12) -0.3105(4) 0.59427(12) 0.0337(6) Uani 1 1 d .
H15 H 0.3820 -0.3918 0.5629 0.040 Uiso 1 1 calc R
C16 C 0.39760(12) -0.3287(4) 0.64828(12) 0.0327(6) Uani 1 1 d .
H16 H 0.3749 -0.4206 0.6529 0.039 Uiso 1 1 calc R
C17 C 0.42742(12) -0.2100(4) 0.69508(12) 0.0303(6) Uani 1 1 d .
H17 H 0.4253 -0.2234 0.7316 0.036 Uiso 1 1 calc R
C18 C 0.67646(17) -0.2051(5) 0.46698(18) 0.0599(10) Uani 1 1 d .
C19 C 0.67888(19) -0.1179(6) 0.52144(17) 0.0651(11) Uani 1 1 d .
H19A H 0.6465 -0.1537 0.5274 0.098 Uiso 1 1 calc R
H19B H 0.6794 0.0147 0.5176 0.098 Uiso 1 1 calc R
H19C H 0.7124 -0.1574 0.5552 0.098 Uiso 1 1 calc R
N1 N 0.65876(9) 0.2361(3) 0.62287(9) 0.0251(5) Uani 1 1 d .
N2 N 0.67534(18) -0.2735(6) 0.42497(18) 0.0898(13) Uani 1 1 d .
P1 P 0.5000 0.07826(13) 0.7500 0.0207(2) Uani 1 2 d S
S1 S 0.59128(3) 0.51165(8) 0.54867(3) 0.02279(16) Uani 1 1 d .
S2 S 0.49482(3) 0.21949(8) 0.52788(3) 0.02085(15) Uani 1 1 d .
S3 S 0.59173(3) -0.02892(9) 0.61457(3) 0.02690(17) Uani 1 1 d .
S4 S 0.71417(3) -0.05515(14) 0.69409(4) 0.0478(2) Uani 1 1 d .
Ni1 Ni 0.5000 0.5000 0.5000 0.01767(13) Uani 1 2 d S

loop_
_atom_site_aniso_label
_atom_site_aniso_U_11
_atom_site_aniso_U_22
_atom_site_aniso_U_33
_atom_site_aniso_U_23
_atom_site_aniso_U_13
_atom_site_aniso_U_12
C1 0.0212(12) 0.0260(12) 0.0132(11) -0.0004(9) 0.0064(10) 0.0058(10)
C2 0.0237(12) 0.0218(12) 0.0131(11) 0.0017(9) 0.0078(10) 0.0054(10)
C3 0.0272(14) 0.0380(15) 0.0209(13) 0.0025(11) 0.0084(11) 0.0106(12)
C4 0.0220(14) 0.0410(16) 0.0283(14) -0.0037(12) 0.0012(11) 0.0003(12)
C5 0.0349(18) 0.069(2) 0.062(2) -0.0126(19) 0.0270(17) -0.0131(17)
C6 0.0268(13) 0.0286(13) 0.0224(13) -0.0053(10) 0.0168(11) -0.0049(11)
C7 0.0296(15) 0.0447(17) 0.0300(14) -0.0016(13) 0.0153(12) -0.0026(13)
C8 0.0322(16) 0.062(2) 0.0461(19) -0.0133(17) 0.0241(15) -0.0156(15)
C9 0.055(2) 0.0411(17) 0.0467(19) -0.0178(14) 0.0406(18) -0.0223(15)
C10 0.061(2) 0.0290(15) 0.0362(17) -0.0061(12) 0.0354(16) -0.0080(14)
C11 0.0362(15) 0.0281(13) 0.0276(14) -0.0036(11) 0.0206(12) -0.0017(12)
C12 0.0261(13) 0.0255(12) 0.0180(12) 0.0003(10) 0.0118(11) -0.0004(11)
C13 0.0308(14) 0.0312(13) 0.0232(13) 0.0002(11) 0.0174(12) -0.0023(11)
C14 0.0410(17) 0.0412(16) 0.0208(13) -0.0040(12) 0.0159(13) -0.0028(13)
C15 0.0384(16) 0.0349(15) 0.0252(14) -0.0068(12) 0.0111(12) -0.0044(13)
C16 0.0374(16) 0.0312(14) 0.0318(15) -0.0004(12) 0.0168(13) -0.0083(12)
C17 0.0365(15) 0.0359(15) 0.0213(13) 0.0034(11) 0.0151(12) -0.0033(12)
C18 0.067(3) 0.059(2) 0.055(2) -0.0102(19) 0.027(2) -0.025(2)
C19 0.083(3) 0.067(3) 0.057(2) -0.011(2) 0.042(2) -0.017(2)
N1 0.0215(11) 0.0336(12) 0.0175(10) 0.0002(9) 0.0059(9) 0.0047(9)
N2 0.105(3) 0.099(3) 0.066(3) -0.032(2) 0.037(2) -0.032(3)
P1 0.0227(5) 0.0260(5) 0.0168(4) 0.000 0.0117(4) 0.000
S1 0.0213(3) 0.0227(3) 0.0226(3) 0.0024(2) 0.0078(3) 0.0008(2)
S2 0.0206(3) 0.0206(3) 0.0200(3) 0.0048(2) 0.0074(2) 0.0021(2)
S3 0.0287(4) 0.0267(3) 0.0242(3) 0.0093(3) 0.0102(3) 0.0088(3)
S4 0.0340(4) 0.0611(5) 0.0373(5) 0.0201(4) 0.0049(4) 0.0215(4)
Ni1 0.0194(2) 0.0185(2) 0.0146(2) 0.00259(16) 0.00676(18) 0.00210(17)

loop_
_atom_type_symbol
_atom_type_description
_atom_type_scat_dispersion_real
_atom_type_scat_dispersion_imag
_atom_type_scat_source
C C 0.0033 0.0016 'International Tables Vol C Tables 4.2.6.8 and 6.1.1.4'
H H 0.0000 0.0000 'International Tables Vol C Tables 4.2.6.8 and 6.1.1.4'
N N 0.0061 0.0033 'International Tables Vol C Tables 4.2.6.8 and 6.1.1.4'
P P 0.1023 0.0942 'International Tables Vol C Tables 4.2.6.8 and 6.1.1.4'
S S 0.1246 0.1234 'International Tables Vol C Tables 4.2.6.8 and 6.1.1.4'
Ni Ni 0.3393 1.1124 'International Tables Vol C Tables 4.2.6.8 and 6.1.1.4'

loop_
_geom_angle_atom_site_label_1
_geom_angle_atom_site_label_2
_geom_angle_atom_site_label_3
_geom_angle
_geom_angle_site_symmetry_1
_geom_angle_site_symmetry_3
C2 C1 N1 113.8(2) . .
C2 C1 S1 121.51(18) . .
N1 C1 S1 124.66(19) . .
C1 C2 S2 121.98(18) . .
C1 C2 S3 110.20(17) . .
S2 C2 S3 127.79(15) . .
N1 C3 S4 128.0(2) . .
N1 C3 S3 109.96(19) . .
S4 C3 S3 122.07(18) . .
N1 C4 C5 112.9(2) . .
N1 C4 H4A 109.0 . .
C5 C4 H4A 109.0 . .
N1 C4 H4B 109.0 . .
C5 C4 H4B 109.0 . .
H4A C4 H4B 107.8 . .
C4 C5 H5A 109.5 . .
C4 C5 H5B 109.5 . .
H5A C5 H5B 109.5 . .
C4 C5 H5C 109.5 . .
H5A C5 H5C 109.5 . .
H5B C5 H5C 109.5 . .
C7 C6 C11 120.0(2) . .
C7 C6 P1 121.4(2) . .
C11 C6 P1 118.4(2) . .
C8 C7 C6 119.7(3) . .
C8 C7 H7 120.1 . .
C6 C7 H7 120.1 . .
C9 C8 C7 120.3(3) . .
C9 C8 H8 119.8 . .
C7 C8 H8 119.8 . .
C8 C9 C10 120.5(3) . .
C8 C9 H9 119.8 . .
C10 C9 H9 119.8 . .
C9 C10 C11 120.1(3) . .
C9 C10 H10 119.9 . .
C11 C10 H10 119.9 . .
C10 C11 C6 119.3(3) . .
C10 C11 H11 120.3 . .
C6 C11 H11 120.3 . .
C13 C12 C17 119.5(2) . .
C13 C12 P1 121.7(2) . .
C17 C12 P1 118.86(18) . .
C14 C13 C12 119.9(2) . .
C14 C13 H13 120.1 . .
C12 C13 H13 120.1 . .
C15 C14 C13 120.2(2) . .
C15 C14 H14 119.9 . .
C13 C14 H14 119.9 . .
C14 C15 C16 120.4(3) . .
C14 C15 H15 119.8 . .
C16 C15 H15 119.8 . .
C17 C16 C15 119.8(3) . .
C17 C16 H16 120.1 . .
C15 C16 H16 120.1 . .
C16 C17 C12 120.2(2) . .
C16 C17 H17 119.9 . .
C12 C17 H17 119.9 . .
N2 C18 C19 179.1(5) . .
C18 C19 H19A 109.5 . .
C18 C19 H19B 109.5 . .
H19A C19 H19B 109.5 . .
C18 C19 H19C 109.5 . .
H19A C19 H19C 109.5 . .
H19B C19 H19C 109.5 . .
C3 N1 C1 114.0(2) . .
C3 N1 C4 122.6(2) . .
C1 N1 C4 123.3(2) . .
C12 P1 C12 106.90(17) . 2_656
C12 P1 C6 111.45(11) . .
C12 P1 C6 110.32(12) 2_656 .
C12 P1 C6 110.32(12) . 2_656
C12 P1 C6 111.44(11) 2_656 2_656
C6 P1 C6 106.46(17) . 2_656
C1 S1 Ni1 101.04(9) . .
C2 S2 Ni1 101.68(9) . .
C3 S3 C2 92.02(13) . .
S2 Ni1 S2 180.0 . 5_666
S2 Ni1 S1 93.74(2) . .
S2 Ni1 S1 86.26(2) 5_666 .
S2 Ni1 S1 86.26(2) . 5_666
S2 Ni1 S1 93.74(2) 5_666 5_666
S1 Ni1 S1 180.0 . 5_666

loop_
_geom_bond_atom_site_label_1
_geom_bond_atom_site_label_2
_geom_bond_distance
_geom_bond_site_symmetry_2
C1 C2 1.356(3) .
C1 N1 1.398(3) .
C1 S1 1.722(2) .
C2 S2 1.712(2) .
C2 S3 1.739(2) .
C3 N1 1.362(4) .
C3 S4 1.664(3) .
C3 S3 1.735(3) .
C4 N1 1.475(3) .
C4 C5 1.518(4) .
C4 H4A 0.9700 .
C4 H4B 0.9700 .
C5 H5A 0.9600 .
C5 H5B 0.9600 .
C5 H5C 0.9600 .
C6 C7 1.388(4) .
C6 C11 1.396(4) .
C6 P1 1.795(2) .
C7 C8 1.384(4) .
C7 H7 0.9300 .
C8 C9 1.372(5) .
C8 H8 0.9300 .
C9 C10 1.380(5) .
C9 H9 0.9300 .
C10 C11 1.388(4) .
C10 H10 0.9300 .
C11 H11 0.9300 .
C12 C13 1.391(3) .
C12 C17 1.399(4) .
C12 P1 1.788(3) .
C13 C14 1.384(4) .
C13 H13 0.9300 .
C14 C15 1.378(4) .
C14 H14 0.9300 .
C15 C16 1.386(4) .
C15 H15 0.9300 .
C16 C17 1.379(4) .
C16 H16 0.9300 .
C17 H17 0.9300 .
C18 N2 1.136(5) .
C18 C19 1.459(5) .
C19 H19A 0.9600 .
C19 H19B 0.9600 .
C19 H19C 0.9600 .
P1 C12 1.788(3) 2_656
P1 C6 1.795(2) 2_656
S1 Ni1 2.1778(6) .
S2 Ni1 2.1560(6) .
Ni1 S2 2.1561(6) 5_666
Ni1 S1 2.1779(6) 5_666

loop_
_geom_torsion_atom_site_label_1
_geom_torsion_atom_site_label_2
_geom_torsion_atom_site_label_3
_geom_torsion_atom_site_label_4
_geom_torsion
_geom_torsion_site_symmetry_4
N1 C1 C2 S2 177.06(16) .
S1 C1 C2 S2 -0.3(3) .
N1 C1 C2 S3 -1.3(3) .
S1 C1 C2 S3 -178.69(12) .
C11 C6 C7 C8 0.1(4) .
P1 C6 C7 C8 -176.1(2) .
C6 C7 C8 C9 -0.3(4) .
C7 C8 C9 C10 -0.2(5) .
C8 C9 C10 C11 0.9(4) .
C9 C10 C11 C6 -1.0(4) .
C7 C6 C11 C10 0.5(4) .
P1 C6 C11 C10 176.9(2) .
C17 C12 C13 C14 -1.5(4) .
P1 C12 C13 C14 177.4(2) .
C12 C13 C14 C15 1.5(4) .
C13 C14 C15 C16 -0.1(5) .
C14 C15 C16 C17 -1.1(5) .
C15 C16 C17 C12 1.1(4) .
C13 C12 C17 C16 0.2(4) .
P1 C12 C17 C16 -178.7(2) .
S4 C3 N1 C1 180.0(2) .
S3 C3 N1 C1 0.6(3) .
S4 C3 N1 C4 -3.4(4) .
S3 C3 N1 C4 177.14(19) .
C2 C1 N1 C3 0.5(3) .
S1 C1 N1 C3 177.77(18) .
C2 C1 N1 C4 -176.0(2) .
S1 C1 N1 C4 1.2(3) .
C5 C4 N1 C3 95.5(3) .
C5 C4 N1 C1 -88.2(3) .
C13 C12 P1 C12 -127.1(3) 2_656
C17 C12 P1 C12 51.86(19) 2_656
C13 C12 P1 C6 -6.4(3) .
C17 C12 P1 C6 172.5(2) .
C13 C12 P1 C6 111.6(2) 2_656
C17 C12 P1 C6 -69.5(2) 2_656
C7 C6 P1 C12 -116.4(2) .
C11 C6 P1 C12 67.3(2) .
C7 C6 P1 C12 2.2(3) 2_656
C11 C6 P1 C12 -174.10(19) 2_656
C7 C6 P1 C6 123.2(2) 2_656
C11 C6 P1 C6 -53.04(17) 2_656
C2 C1 S1 Ni1 1.6(2) .
N1 C1 S1 Ni1 -175.43(18) .
C1 C2 S2 Ni1 -1.2(2) .
S3 C2 S2 Ni1 176.87(14) .
N1 C3 S3 C2 -1.12(19) .
S4 C3 S3 C2 179.41(18) .
C1 C2 S3 C3 1.41(19) .
S2 C2 S3 C3 -176.88(17) .
C2 S2 Ni1 S2 40(14) 5_666
C2 S2 Ni1 S1 1.73(8) .
C2 S2 Ni1 S1 -178.27(8) 5_666
C1 S1 Ni1 S2 -1.83(8) .
C1 S1 Ni1 S2 178.17(8) 5_666
C1 S1 Ni1 S1 -87(43) 5_666
